data_4328728
loop_
_publ_author_name
'Sara Nardis'
'Manuela Stefanelli'
'Pruthviraj Mohite'
'Giuseppe Pomarico'
'Luca Tortora'
'Machima Manowong'
'Ping Chen'
'Karl M. Kadish'
'Frank R. Fronczek'
'Gregory T. McCandless'
'Kevin M. Smith'
'Roberto Paolesse'

_publ_section_title
;
 \b-Nitro Derivatives of Iron Corrolates
;
_journal_name_full 'Inorganic Chemistry'
_journal_page_first 3910
_journal_page_last 3920
_journal_paper_doi 10.1021/ic3002459
_journal_volume 51
_journal_year 2012
_chemical_formula_moiety 'C37 H21 Fe N7 O5'
_chemical_formula_sum 'C37 H21 Fe N7 O5'
_chemical_formula_weight 699.46
_space_group_IT_number 2
_symmetry_cell_setting triclinic
_symmetry_space_group_name_Hall '-P 1'
_symmetry_space_group_name_H-M 'P -1'
_atom_sites_solution_hydrogens geom
_atom_sites_solution_primary direct
_atom_sites_solution_secondary difmap
_audit_creation_method SHELXL-97
_audit_update_record
;
2012-01-05 # Formatted by publCIF
;
_cell_angle_alpha 74.161(5)
_cell_angle_beta 77.960(4)
_cell_angle_gamma 80.100(5)
_cell_formula_units_Z 4
_cell_length_a 10.4813(15)
_cell_length_b 14.3141(15)
_cell_length_c 21.830(3)
_cell_measurement_reflns_used 17813
_cell_measurement_temperature 100(2)
_cell_measurement_theta_max 30.034
_cell_measurement_theta_min 2.546
_cell_volume 3058.4(7)
_computing_cell_refinement 'HKL SCALEPACK (Otwinowski & Minor, 1997)'
_computing_data_collection 'COLLECT (Nonius, 2000)'
_computing_data_reduction 'HKL DENZO and SCALEPACK (Otwinowski & Minor, 1997)'
_computing_molecular_graphics 'ORTEP-3 for Windows (Farrugia, 1997)'
_computing_publication_material 'SHELXL97 (Sheldrick, 2008) and publCIF (Westrip, 2010)'
_computing_structure_refinement 'SHELXL97 (Sheldrick, 2008)'
_computing_structure_solution 'SIR97 (Altomare et al., 1999)'
_diffrn_ambient_temperature 100(2)
_diffrn_measured_fraction_theta_full 0.999
_diffrn_measured_fraction_theta_max 0.998
_diffrn_measurement_device_type
;
Nonius KappaCCD diffractometer (with an Oxford Cryosystems cryostream cooler)
;
_diffrn_radiation_monochromator graphite
_diffrn_radiation_source 'fine-focus sealed tube'
_diffrn_radiation_type MoK\a
_diffrn_radiation_wavelength 0.71073
_diffrn_reflns_av_R_equivalents 0.0642
_diffrn_reflns_av_sigmaI/netI 0.0890
_diffrn_reflns_limit_h_max 14
_diffrn_reflns_limit_h_min -14
_diffrn_reflns_limit_k_max 20
_diffrn_reflns_limit_k_min -20
_diffrn_reflns_limit_l_max 30
_diffrn_reflns_limit_l_min -30
_diffrn_reflns_number 35466
_diffrn_reflns_theta_full 25.00
_diffrn_reflns_theta_max 30.01
_diffrn_reflns_theta_min 2.75
_exptl_absorpt_coefficient_mu 0.553
_exptl_absorpt_correction_T_max 0.9468
_exptl_absorpt_correction_T_min 0.6660
_exptl_absorpt_correction_type multi-scan
_exptl_absorpt_process_details 'HKL SCALEPACK (Otwinowski & Minor, 1997)'
_exptl_crystal_density_diffrn 1.519
_exptl_crystal_F_000 1432
_exptl_crystal_size_max 0.80
_exptl_crystal_size_mid 0.30
_exptl_crystal_size_min 0.10
_refine_diff_density_max 0.942
_refine_diff_density_min -0.342
_refine_diff_density_rms 0.085
_refine_ls_extinction_method none
_refine_ls_goodness_of_fit_ref 1.033
_refine_ls_hydrogen_treatment constr
_refine_ls_matrix_type full
_refine_ls_number_parameters 901
_refine_ls_number_reflns 17810
_refine_ls_number_restraints 0
_refine_ls_restrained_S_all 1.033
_refine_ls_R_factor_all 0.1250
_refine_ls_R_factor_gt 0.0575
_refine_ls_shift/su_max 0.001
_refine_ls_shift/su_mean 0.000
_refine_ls_structure_factor_coef Fsqd
_refine_ls_weighting_details 'calc w=1/[\s^2^(Fo^2^)+(0.0765P)^2^+0.0000P] where P=(Fo^2^+2Fc^2^)/3'
_refine_ls_weighting_scheme calc
_refine_ls_wR_factor_gt 0.1372
_refine_ls_wR_factor_ref 0.1609
_reflns_number_gt 9725
_reflns_number_total 17810
_reflns_threshold_expression >2sigma(I)
_cod_data_source_file ic3002459_si_002.cif
_cod_data_source_block roberto44,LT0411-11
_cod_original_cell_volume 3058.5(6)
_cod_database_code 4328728

loop_
_symmetry_equiv_pos_as_xyz
'x, y, z'
'-x, -y, -z'

loop_
_atom_site_label
_atom_site_type_symbol
_atom_site_fract_x
_atom_site_fract_y
_atom_site_fract_z
_atom_site_U_iso_or_equiv
_atom_site_adp_type
_atom_site_occupancy
_atom_site_symmetry_multiplicity
_atom_site_calc_flag
_atom_site_refinement_flags
Fe1 Fe 0.31651(3) 0.24868(3) 0.127966(17) 0.01485(10) Uani 1 1 d .
Fe2 Fe 0.32239(3) 0.25232(3) 0.627951(17) 0.01609(10) Uani 1 1 d .
O1 O 0.4377(2) 0.08123(14) 0.20679(10) 0.0321(5) Uani 1 1 d .
O2 O 0.6207(2) 0.58295(16) 0.15555(11) 0.0385(6) Uani 1 1 d .
O3 O 0.7526(2) 0.46244(16) 0.12703(10) 0.0354(5) Uani 1 1 d .
O4 O -0.1981(2) 0.3778(2) 0.30099(13) 0.0600(8) Uani 1 1 d .
O5 O -0.1047(3) 0.25430(19) 0.36253(13) 0.0746(10) Uani 1 1 d .
O6 O 0.4579(2) 0.08777(15) 0.70186(10) 0.0368(5) Uani 1 1 d .
O7 O 0.6919(2) 0.53944(19) 0.65790(11) 0.0496(7) Uani 1 1 d .
O8 O 0.68319(19) 0.56139(14) 0.55658(10) 0.0320(5) Uani 1 1 d .
O9 O -0.1462(2) 0.39734(16) 0.83075(11) 0.0446(6) Uani 1 1 d .
O10 O -0.0872(2) 0.24147(15) 0.86054(10) 0.0367(5) Uani 1 1 d .
N1 N 0.3967(2) 0.35498(15) 0.13463(10) 0.0166(5) Uani 1 1 d .
N2 N 0.4227(2) 0.25948(15) 0.04426(10) 0.0161(5) Uani 1 1 d .
N3 N 0.1804(2) 0.19665(15) 0.10456(10) 0.0176(5) Uani 1 1 d .
N4 N 0.1820(2) 0.30105(15) 0.18727(10) 0.0167(5) Uani 1 1 d .
N5 N 0.3883(2) 0.15105(16) 0.17430(10) 0.0184(5) Uani 1 1 d .
N6 N 0.6417(2) 0.50469(19) 0.14047(11) 0.0268(6) Uani 1 1 d .
N7 N -0.1033(2) 0.32007(19) 0.31402(12) 0.0292(6) Uani 1 1 d .
N8 N 0.4102(2) 0.35512(15) 0.63301(10) 0.0173(5) Uani 1 1 d .
N9 N 0.4195(2) 0.26277(15) 0.54210(10) 0.0173(5) Uani 1 1 d .
N10 N 0.1814(2) 0.20072(15) 0.60895(10) 0.0178(5) Uani 1 1 d .
N11 N 0.1957(2) 0.30618(15) 0.68991(10) 0.0185(5) Uani 1 1 d .
N12 N 0.4000(2) 0.15478(16) 0.67164(10) 0.0190(5) Uani 1 1 d .
N13 N 0.6489(2) 0.52234(18) 0.61559(12) 0.0288(6) Uani 1 1 d .
N14 N -0.0727(2) 0.32346(18) 0.82502(11) 0.0263(5) Uani 1 1 d .
C1 C 0.3375(3) 0.39952(19) 0.18309(12) 0.0193(6) Uani 1 1 d .
C2 C 0.4185(3) 0.46488(19) 0.18845(13) 0.0231(6) Uani 1 1 d .
H2 H 0.3998 0.5069 0.2170 0.028 Uiso 1 1 calc R
C3 C 0.5304(3) 0.45507(19) 0.14358(13) 0.0202(6) Uani 1 1 d .
C4 C 0.5183(2) 0.38671(18) 0.10799(12) 0.0173(5) Uani 1 1 d .
C5 C 0.5905(2) 0.35777(18) 0.05306(12) 0.0175(5) Uani 1 1 d .
C6 C 0.5401(2) 0.29941(18) 0.02270(12) 0.0172(5) Uani 1 1 d .
C7 C 0.5991(3) 0.2792(2) -0.03876(13) 0.0227(6) Uani 1 1 d .
H7 H 0.6792 0.2995 -0.0646 0.027 Uiso 1 1 calc R
C8 C 0.5190(3) 0.22581(19) -0.05304(13) 0.0220(6) Uani 1 1 d .
H8 H 0.5331 0.2018 -0.0907 0.026 Uiso 1 1 calc R
C9 C 0.4099(2) 0.21212(19) -0.00132(12) 0.0182(5) Uani 1 1 d .
C10 C 0.3046(2) 0.16025(18) 0.00340(12) 0.0170(5) Uani 1 1 d .
C11 C 0.1970(2) 0.15202(18) 0.05420(12) 0.0179(5) Uani 1 1 d .
C12 C 0.0856(3) 0.10225(19) 0.06100(13) 0.0214(6) Uani 1 1 d .
H12 H 0.0721 0.0663 0.0327 0.026 Uiso 1 1 calc R
C13 C 0.0029(3) 0.11606(19) 0.11532(13) 0.0214(6) Uani 1 1 d .
H13 H -0.0789 0.0909 0.1321 0.026 Uiso 1 1 calc R
C14 C 0.0608(2) 0.17535(19) 0.14300(12) 0.0183(6) Uani 1 1 d .
C15 C 0.0017(2) 0.21029(18) 0.19770(12) 0.0174(5) Uani 1 1 d .
C16 C 0.0606(2) 0.27312(18) 0.21894(12) 0.0183(6) Uani 1 1 d .
C17 C 0.0188(3) 0.3272(2) 0.26719(13) 0.0215(6) Uani 1 1 d .
C18 C 0.1114(3) 0.3853(2) 0.26464(13) 0.0265(7) Uani 1 1 d .
H18 H 0.1080 0.4285 0.2913 0.032 Uiso 1 1 calc R
C19 C 0.2133(3) 0.36766(19) 0.21396(13) 0.0197(6) Uani 1 1 d .
C20 C 0.7204(2) 0.39018(19) 0.01978(12) 0.0176(5) Uani 1 1 d .
C21 C 0.8308(3) 0.3204(2) 0.01568(14) 0.0269(7) Uani 1 1 d .
H21 H 0.8237 0.2535 0.0366 0.032 Uiso 1 1 calc R
C22 C 0.9509(3) 0.3487(2) -0.01884(15) 0.0318(7) Uani 1 1 d .
H22 H 1.0260 0.3012 -0.0208 0.038 Uiso 1 1 calc R
C23 C 0.9616(3) 0.4451(2) -0.05019(14) 0.0316(7) Uani 1 1 d .
H23 H 1.0432 0.4638 -0.0750 0.038 Uiso 1 1 calc R
C24 C 0.8526(3) 0.5150(2) -0.04539(14) 0.0321(7) Uani 1 1 d .
H24 H 0.8603 0.5818 -0.0664 0.038 Uiso 1 1 calc R
C25 C 0.7323(3) 0.4877(2) -0.00995(13) 0.0242(6) Uani 1 1 d .
H25 H 0.6584 0.5359 -0.0062 0.029 Uiso 1 1 calc R
C26 C 0.3040(3) 0.11243(19) -0.04960(12) 0.0195(6) Uani 1 1 d .
C27 C 0.2738(3) 0.1683(2) -0.10853(13) 0.0243(6) Uani 1 1 d .
H27 H 0.2574 0.2376 -0.1162 0.029 Uiso 1 1 calc R
C28 C 0.2673(3) 0.1230(2) -0.15659(14) 0.0285(7) Uani 1 1 d .
H28 H 0.2451 0.1614 -0.1967 0.034 Uiso 1 1 calc R
C29 C 0.2931(3) 0.0223(2) -0.14625(14) 0.0261(6) Uani 1 1 d .
H29 H 0.2889 -0.0086 -0.1791 0.031 Uiso 1 1 calc R
C30 C 0.3249(3) -0.0326(2) -0.08787(15) 0.0325(7) Uani 1 1 d .
H30 H 0.3437 -0.1017 -0.0808 0.039 Uiso 1 1 calc R
C31 C 0.3300(3) 0.0110(2) -0.03913(14) 0.0294(7) Uani 1 1 d .
H31 H 0.3510 -0.0279 0.0011 0.035 Uiso 1 1 calc R
C32 C -0.1289(2) 0.18005(19) 0.23241(12) 0.0181(5) Uani 1 1 d .
C33 C -0.2434(3) 0.2290(2) 0.21159(15) 0.0331(8) Uani 1 1 d .
H33 H -0.2391 0.2818 0.1741 0.040 Uiso 1 1 calc R
C34 C -0.3651(3) 0.2019(2) 0.24504(15) 0.0337(7) Uani 1 1 d .
H34 H -0.4433 0.2380 0.2312 0.040 Uiso 1 1 calc R
C35 C -0.3730(3) 0.1235(2) 0.29775(13) 0.0253(6) Uani 1 1 d .
H35 H -0.4561 0.1049 0.3203 0.030 Uiso 1 1 calc R
C36 C -0.2602(3) 0.0727(2) 0.31743(15) 0.0379(8) Uani 1 1 d .
H36 H -0.2648 0.0169 0.3530 0.045 Uiso 1 1 calc R
C37 C -0.1378(3) 0.1020(2) 0.28583(15) 0.0389(8) Uani 1 1 d .
H37 H -0.0602 0.0677 0.3013 0.047 Uiso 1 1 calc R
C38 C 0.3603(2) 0.39928(19) 0.68287(12) 0.0181(5) Uani 1 1 d .
C39 C 0.4444(3) 0.4644(2) 0.68441(13) 0.0225(6) Uani 1 1 d .
H39 H 0.4337 0.5040 0.7141 0.027 Uiso 1 1 calc R
C40 C 0.5471(2) 0.45867(19) 0.63324(13) 0.0195(6) Uani 1 1 d .
C41 C 0.5267(2) 0.38982(18) 0.60043(12) 0.0184(6) Uani 1 1 d .
C42 C 0.5941(2) 0.35842(18) 0.54587(12) 0.0178(5) Uani 1 1 d .
C43 C 0.5403(2) 0.29871(18) 0.51835(12) 0.0190(6) Uani 1 1 d .
C44 C 0.5980(3) 0.26928(19) 0.45957(13) 0.0232(6) Uani 1 1 d .
H44 H 0.6808 0.2832 0.4340 0.028 Uiso 1 1 calc R
C45 C 0.5126(3) 0.2181(2) 0.44730(13) 0.0233(6) Uani 1 1 d .
H45 H 0.5236 0.1914 0.4109 0.028 Uiso 1 1 calc R
C46 C 0.4027(3) 0.21183(19) 0.49930(12) 0.0199(6) Uani 1 1 d .
C47 C 0.2932(3) 0.16273(19) 0.50627(12) 0.0188(6) Uani 1 1 d .
C48 C 0.1891(2) 0.15820(18) 0.55850(13) 0.0185(6) Uani 1 1 d .
C49 C 0.0721(3) 0.11329(19) 0.56695(14) 0.0233(6) Uani 1 1 d .
H49 H 0.0522 0.0796 0.5388 0.028 Uiso 1 1 calc R
C50 C -0.0049(3) 0.12786(19) 0.62257(13) 0.0216(6) Uani 1 1 d .
H50 H -0.0885 0.1061 0.6405 0.026 Uiso 1 1 calc R
C51 C 0.0626(2) 0.18210(18) 0.64949(13) 0.0192(6) Uani 1 1 d .
C52 C 0.0097(2) 0.21870(19) 0.70454(12) 0.0184(6) Uani 1 1 d .
C53 C 0.0752(2) 0.27955(19) 0.72425(12) 0.0192(6) Uani 1 1 d .
C54 C 0.0419(3) 0.33206(19) 0.77384(13) 0.0202(6) Uani 1 1 d .
C55 C 0.1385(3) 0.38863(19) 0.76937(13) 0.0223(6) Uani 1 1 d .
H55 H 0.1400 0.4313 0.7957 0.027 Uiso 1 1 calc R
C56 C 0.2358(3) 0.36932(19) 0.71662(13) 0.0195(6) Uani 1 1 d .
C57 C 0.7284(2) 0.38478(19) 0.51451(13) 0.0185(6) Uani 1 1 d .
C58 C 0.8317(3) 0.3501(2) 0.54878(15) 0.0298(7) Uani 1 1 d .
H58 H 0.8157 0.3132 0.5924 0.036 Uiso 1 1 calc R
C59 C 0.9587(3) 0.3693(2) 0.51925(16) 0.0331(7) Uani 1 1 d .
H59 H 1.0292 0.3455 0.5428 0.040 Uiso 1 1 calc R
C60 C 0.9829(3) 0.4231(2) 0.45550(15) 0.0308(7) Uani 1 1 d .
H60 H 1.0699 0.4358 0.4355 0.037 Uiso 1 1 calc R
C61 C 0.8818(3) 0.4575(2) 0.42179(15) 0.0324(7) Uani 1 1 d .
H61 H 0.8982 0.4951 0.3784 0.039 Uiso 1 1 calc R
C62 C 0.7546(3) 0.4378(2) 0.45068(14) 0.0276(7) Uani 1 1 d .
H62 H 0.6850 0.4608 0.4265 0.033 Uiso 1 1 calc R
C63 C 0.2869(3) 0.11548(19) 0.45417(13) 0.0211(6) Uani 1 1 d .
C64 C 0.2587(3) 0.1721(2) 0.39516(14) 0.0311(7) Uani 1 1 d .
H64 H 0.2449 0.2413 0.3875 0.037 Uiso 1 1 calc R
C65 C 0.2503(3) 0.1275(2) 0.34670(15) 0.0337(7) Uani 1 1 d .
H65 H 0.2296 0.1665 0.3064 0.040 Uiso 1 1 calc R
C66 C 0.2721(3) 0.0266(2) 0.35749(15) 0.0328(7) Uani 1 1 d .
H66 H 0.2669 -0.0036 0.3245 0.039 Uiso 1 1 calc R
C67 C 0.3014(4) -0.0297(2) 0.41588(16) 0.0424(9) Uani 1 1 d .
H67 H 0.3166 -0.0989 0.4232 0.051 Uiso 1 1 calc R
C68 C 0.3088(3) 0.0143(2) 0.46420(15) 0.0374(8) Uani 1 1 d .
H68 H 0.3291 -0.0251 0.5045 0.045 Uiso 1 1 calc R
C69 C -0.1216(2) 0.19185(19) 0.74005(12) 0.0186(6) Uani 1 1 d .
C70 C -0.2338(3) 0.2601(2) 0.73616(14) 0.0288(7) Uani 1 1 d .
H70 H -0.2267 0.3261 0.7129 0.035 Uiso 1 1 calc R
C71 C -0.3567(3) 0.2308(2) 0.76675(15) 0.0332(7) Uani 1 1 d .
H71 H -0.4334 0.2768 0.7633 0.040 Uiso 1 1 calc R
C72 C -0.3673(3) 0.1356(2) 0.80200(14) 0.0288(7) Uani 1 1 d .
H72 H -0.4512 0.1155 0.8217 0.035 Uiso 1 1 calc R
C73 C -0.2561(3) 0.0703(2) 0.80838(15) 0.0328(7) Uani 1 1 d .
H73 H -0.2628 0.0055 0.8342 0.039 Uiso 1 1 calc R
C74 C -0.1338(3) 0.0978(2) 0.77759(14) 0.0301(7) Uani 1 1 d .
H74 H -0.0575 0.0516 0.7823 0.036 Uiso 1 1 calc R

loop_
_atom_site_aniso_label
_atom_site_aniso_U_11
_atom_site_aniso_U_22
_atom_site_aniso_U_33
_atom_site_aniso_U_23
_atom_site_aniso_U_13
_atom_site_aniso_U_12
Fe1 0.01113(18) 0.0188(2) 0.01388(19) -0.00328(15) 0.00082(14) -0.00474(15)
Fe2 0.01262(18) 0.0194(2) 0.0145(2) -0.00232(15) 0.00120(15) -0.00468(15)
O1 0.0367(13) 0.0288(12) 0.0269(12) -0.0008(9) -0.0098(10) 0.0015(10)
O2 0.0406(13) 0.0415(13) 0.0419(14) -0.0182(11) -0.0004(11) -0.0235(11)
O3 0.0225(11) 0.0507(14) 0.0347(12) -0.0101(11) -0.0011(9) -0.0139(10)
O4 0.0255(13) 0.0773(19) 0.0591(17) -0.0070(15) 0.0106(12) 0.0052(13)
O5 0.0559(18) 0.0613(18) 0.0605(19) 0.0181(15) 0.0387(15) 0.0037(14)
O6 0.0404(13) 0.0350(13) 0.0300(12) -0.0035(10) -0.0114(10) 0.0081(10)
O7 0.0500(15) 0.0842(19) 0.0283(12) -0.0199(13) 0.0006(11) -0.0438(14)
O8 0.0287(11) 0.0332(12) 0.0300(12) -0.0020(9) 0.0013(9) -0.0096(9)
O9 0.0315(13) 0.0424(14) 0.0505(15) -0.0150(12) 0.0143(11) 0.0003(11)
O10 0.0366(13) 0.0372(13) 0.0287(12) -0.0004(10) 0.0078(10) -0.0127(10)
N1 0.0132(10) 0.0199(11) 0.0157(11) -0.0023(9) -0.0001(9) -0.0055(9)
N2 0.0135(10) 0.0195(11) 0.0147(11) -0.0032(9) 0.0000(9) -0.0048(9)
N3 0.0138(11) 0.0232(12) 0.0147(11) -0.0033(9) 0.0015(9) -0.0062(9)
N4 0.0136(11) 0.0210(11) 0.0155(11) -0.0050(9) 0.0015(9) -0.0057(9)
N5 0.0146(11) 0.0245(12) 0.0147(11) -0.0037(10) 0.0004(9) -0.0042(9)
N6 0.0215(13) 0.0390(15) 0.0225(13) -0.0092(11) 0.0014(10) -0.0141(11)
N7 0.0245(14) 0.0323(14) 0.0317(15) -0.0169(12) 0.0091(11) -0.0080(11)
N8 0.0139(11) 0.0212(12) 0.0150(11) -0.0032(9) 0.0018(9) -0.0047(9)
N9 0.0141(11) 0.0208(11) 0.0158(11) -0.0029(9) -0.0005(9) -0.0037(9)
N10 0.0147(11) 0.0220(12) 0.0157(11) -0.0031(9) -0.0019(9) -0.0034(9)
N11 0.0143(11) 0.0206(12) 0.0184(11) -0.0018(9) -0.0002(9) -0.0041(9)
N12 0.0183(11) 0.0195(12) 0.0187(12) -0.0052(10) -0.0012(9) -0.0026(9)
N13 0.0181(12) 0.0368(15) 0.0342(15) -0.0149(12) 0.0050(11) -0.0119(11)
N14 0.0198(12) 0.0360(15) 0.0231(13) -0.0106(11) 0.0037(10) -0.0070(11)
C1 0.0170(13) 0.0239(14) 0.0176(13) -0.0074(11) 0.0012(11) -0.0053(11)
C2 0.0243(14) 0.0262(15) 0.0222(14) -0.0089(12) -0.0026(12) -0.0097(12)
C3 0.0177(13) 0.0244(14) 0.0192(14) -0.0041(11) -0.0017(11) -0.0082(11)
C4 0.0119(12) 0.0200(13) 0.0197(14) -0.0032(11) -0.0022(10) -0.0048(10)
C5 0.0130(12) 0.0207(14) 0.0175(13) -0.0010(11) -0.0029(10) -0.0042(10)
C6 0.0130(12) 0.0215(14) 0.0148(13) -0.0022(11) 0.0013(10) -0.0037(11)
C7 0.0147(13) 0.0315(16) 0.0201(14) -0.0057(12) 0.0023(11) -0.0056(12)
C8 0.0210(14) 0.0288(15) 0.0159(14) -0.0077(12) 0.0022(11) -0.0054(12)
C9 0.0165(13) 0.0229(14) 0.0141(13) -0.0046(11) 0.0000(10) -0.0028(11)
C10 0.0171(13) 0.0188(13) 0.0145(13) -0.0051(11) -0.0010(10) -0.0008(10)
C11 0.0177(13) 0.0211(14) 0.0160(13) -0.0049(11) -0.0023(11) -0.0056(11)
C12 0.0207(14) 0.0247(15) 0.0210(14) -0.0063(12) -0.0037(11) -0.0072(11)
C13 0.0162(13) 0.0252(14) 0.0232(15) -0.0036(12) -0.0027(11) -0.0084(11)
C14 0.0133(12) 0.0234(14) 0.0177(13) -0.0028(11) -0.0025(10) -0.0046(11)
C15 0.0114(12) 0.0209(13) 0.0171(13) -0.0011(11) 0.0011(10) -0.0041(10)
C16 0.0146(12) 0.0207(14) 0.0155(13) -0.0004(11) 0.0013(10) -0.0032(11)
C17 0.0159(13) 0.0274(15) 0.0195(14) -0.0074(12) 0.0058(11) -0.0064(11)
C18 0.0263(15) 0.0277(15) 0.0249(15) -0.0114(13) 0.0085(12) -0.0096(12)
C19 0.0185(13) 0.0208(14) 0.0188(14) -0.0054(11) 0.0017(11) -0.0050(11)
C20 0.0122(12) 0.0243(14) 0.0164(13) -0.0026(11) -0.0004(10) -0.0084(11)
C21 0.0200(14) 0.0283(16) 0.0309(16) -0.0049(13) -0.0011(12) -0.0071(12)
C22 0.0145(14) 0.0414(19) 0.0405(19) -0.0161(15) -0.0013(13) -0.0007(13)
C23 0.0233(16) 0.048(2) 0.0223(15) -0.0047(14) 0.0050(12) -0.0196(15)
C24 0.0290(17) 0.0383(18) 0.0268(16) 0.0057(14) -0.0078(13) -0.0173(14)
C25 0.0202(14) 0.0270(15) 0.0224(15) 0.0008(12) -0.0052(11) -0.0040(12)
C26 0.0166(13) 0.0245(14) 0.0183(14) -0.0061(11) -0.0009(11) -0.0065(11)
C27 0.0242(15) 0.0282(15) 0.0221(15) -0.0096(12) -0.0050(12) -0.0010(12)
C28 0.0242(15) 0.0405(18) 0.0211(15) -0.0099(14) -0.0045(12) -0.0005(13)
C29 0.0202(14) 0.0384(17) 0.0254(16) -0.0171(13) 0.0022(12) -0.0112(13)
C30 0.0420(19) 0.0224(15) 0.0330(18) -0.0113(14) 0.0009(15) -0.0053(14)
C31 0.0411(18) 0.0244(15) 0.0226(15) -0.0049(13) -0.0068(13) -0.0037(13)
C32 0.0128(12) 0.0221(14) 0.0202(14) -0.0080(11) 0.0019(10) -0.0053(11)
C33 0.0213(15) 0.0318(17) 0.0361(18) 0.0114(14) -0.0052(13) -0.0080(13)
C34 0.0148(14) 0.0429(19) 0.0390(19) -0.0004(15) -0.0056(13) -0.0059(13)
C35 0.0170(14) 0.0328(16) 0.0272(16) -0.0116(13) 0.0062(12) -0.0113(12)
C36 0.0249(16) 0.0413(19) 0.0327(18) 0.0135(15) 0.0019(14) -0.0096(14)
C37 0.0189(15) 0.044(2) 0.0370(19) 0.0165(15) -0.0031(14) -0.0033(14)
C38 0.0140(12) 0.0226(14) 0.0167(13) -0.0038(11) -0.0004(10) -0.0037(11)
C39 0.0205(14) 0.0275(15) 0.0221(14) -0.0087(12) -0.0037(11) -0.0060(12)
C40 0.0136(12) 0.0239(14) 0.0208(14) -0.0033(11) -0.0020(10) -0.0061(11)
C41 0.0149(13) 0.0198(14) 0.0182(13) -0.0002(11) -0.0023(10) -0.0038(11)
C42 0.0138(12) 0.0173(13) 0.0181(13) 0.0014(11) 0.0003(10) -0.0037(10)
C43 0.0155(13) 0.0209(14) 0.0185(14) -0.0042(11) 0.0013(11) -0.0026(11)
C44 0.0162(13) 0.0293(15) 0.0195(14) -0.0039(12) 0.0057(11) -0.0047(12)
C45 0.0234(14) 0.0285(15) 0.0176(14) -0.0091(12) 0.0048(11) -0.0071(12)
C46 0.0216(14) 0.0196(14) 0.0176(14) -0.0043(11) -0.0014(11) -0.0023(11)
C47 0.0182(13) 0.0210(14) 0.0165(13) -0.0033(11) -0.0030(11) -0.0025(11)
C48 0.0167(13) 0.0187(13) 0.0188(14) -0.0014(11) -0.0020(11) -0.0047(11)
C49 0.0222(14) 0.0234(14) 0.0262(15) -0.0051(12) -0.0051(12) -0.0086(12)
C50 0.0186(13) 0.0232(14) 0.0228(14) -0.0025(12) -0.0030(11) -0.0079(11)
C51 0.0148(13) 0.0202(14) 0.0202(14) -0.0012(11) -0.0006(11) -0.0054(11)
C52 0.0123(12) 0.0211(14) 0.0194(14) -0.0016(11) -0.0002(10) -0.0047(11)
C53 0.0148(13) 0.0212(14) 0.0178(13) -0.0010(11) 0.0018(10) -0.0036(11)
C54 0.0156(13) 0.0254(14) 0.0176(14) -0.0045(11) 0.0018(11) -0.0037(11)
C55 0.0228(14) 0.0260(15) 0.0179(14) -0.0057(12) -0.0004(11) -0.0055(12)
C56 0.0176(13) 0.0213(14) 0.0184(14) -0.0040(11) -0.0012(11) -0.0028(11)
C57 0.0124(12) 0.0206(14) 0.0209(14) -0.0059(11) 0.0023(10) -0.0031(10)
C58 0.0229(15) 0.0317(17) 0.0307(17) -0.0008(13) -0.0038(13) -0.0039(13)
C59 0.0189(15) 0.0309(16) 0.044(2) -0.0022(15) -0.0052(14) -0.0015(13)
C60 0.0159(14) 0.0429(18) 0.0344(17) -0.0133(15) 0.0059(13) -0.0122(13)
C61 0.0315(17) 0.0360(18) 0.0260(16) -0.0049(14) 0.0046(13) -0.0104(14)
C62 0.0225(15) 0.0316(16) 0.0265(16) -0.0008(13) -0.0042(12) -0.0077(13)
C63 0.0196(14) 0.0234(14) 0.0215(15) -0.0063(12) -0.0030(11) -0.0049(11)
C64 0.0353(18) 0.0308(17) 0.0276(17) -0.0103(14) -0.0072(14) 0.0022(14)
C65 0.0317(17) 0.046(2) 0.0251(16) -0.0113(15) -0.0080(13) -0.0003(15)
C66 0.0319(17) 0.0431(19) 0.0295(17) -0.0171(15) 0.0037(14) -0.0188(15)
C67 0.067(3) 0.0255(17) 0.0352(19) -0.0103(15) 0.0016(18) -0.0149(17)
C68 0.062(2) 0.0266(17) 0.0227(16) -0.0045(14) -0.0056(15) -0.0075(16)
C69 0.0123(12) 0.0274(15) 0.0141(13) -0.0017(11) 0.0011(10) -0.0066(11)
C70 0.0246(15) 0.0338(17) 0.0244(15) -0.0015(13) -0.0019(12) -0.0055(13)
C71 0.0187(15) 0.048(2) 0.0316(17) -0.0090(15) -0.0012(13) -0.0045(14)
C72 0.0197(15) 0.0456(19) 0.0243(16) -0.0125(14) 0.0044(12) -0.0162(14)
C73 0.0275(17) 0.0328(17) 0.0355(18) -0.0026(14) -0.0002(14) -0.0124(14)
C74 0.0200(15) 0.0288(16) 0.0347(18) 0.0010(14) 0.0003(13) -0.0046(12)

loop_
_atom_type_symbol
_atom_type_description
_atom_type_scat_dispersion_real
_atom_type_scat_dispersion_imag
_atom_type_scat_source
C C 0.0033 0.0016 'International Tables Vol C Tables 4.2.6.8 and 6.1.1.4'
H H 0.0000 0.0000 'International Tables Vol C Tables 4.2.6.8 and 6.1.1.4'
N N 0.0061 0.0033 'International Tables Vol C Tables 4.2.6.8 and 6.1.1.4'
O O 0.0106 0.0060 'International Tables Vol C Tables 4.2.6.8 and 6.1.1.4'
Fe Fe 0.3463 0.8444 'International Tables Vol C Tables 4.2.6.8 and 6.1.1.4'

loop_
_geom_angle_atom_site_label_1
_geom_angle_atom_site_label_2
_geom_angle_atom_site_label_3
_geom_angle
N5 Fe1 N4 103.67(10)
N5 Fe1 N1 104.45(10)
N4 Fe1 N1 79.95(9)
N5 Fe1 N2 104.44(10)
N4 Fe1 N2 151.22(9)
N1 Fe1 N2 87.20(9)
N5 Fe1 N3 102.58(10)
N4 Fe1 N3 87.11(9)
N1 Fe1 N3 152.10(9)
N2 Fe1 N3 92.70(9)
N5 Fe1 C10 100.21(9)
N4 Fe1 C10 131.94(8)
N1 Fe1 C10 132.53(8)
N2 Fe1 C10 47.26(7)
N3 Fe1 C10 46.95(8)
N12 Fe2 N8 102.36(10)
N12 Fe2 N11 104.48(10)
N8 Fe2 N11 79.81(9)
N12 Fe2 N9 103.77(10)
N8 Fe2 N9 87.70(9)
N11 Fe2 N9 150.94(9)
N12 Fe2 N10 103.00(10)
N8 Fe2 N10 153.85(9)
N11 Fe2 N10 87.77(9)
N9 Fe2 N10 92.40(9)
C1 N1 C4 109.7(2)
C1 N1 Fe1 116.46(16)
C4 N1 Fe1 132.58(18)
C6 N2 C9 106.7(2)
C6 N2 Fe1 126.55(17)
C9 N2 Fe1 125.71(16)
C11 N3 C14 106.8(2)
C11 N3 Fe1 125.35(17)
C14 N3 Fe1 126.13(18)
C19 N4 C16 109.2(2)
C19 N4 Fe1 117.40(17)
C16 N4 Fe1 132.34(18)
O1 N5 Fe1 178.9(2)
O2 N6 O3 123.6(2)
O2 N6 C3 118.3(2)
O3 N6 C3 117.9(2)
O4 N7 O5 123.8(3)
O4 N7 C17 118.2(3)
O5 N7 C17 117.9(3)
C38 N8 C41 109.5(2)
C38 N8 Fe2 117.12(16)
C41 N8 Fe2 132.90(18)
C46 N9 C43 106.4(2)
C46 N9 Fe2 125.32(17)
C43 N9 Fe2 126.04(18)
C48 N10 C51 106.8(2)
C48 N10 Fe2 125.86(17)
C51 N10 Fe2 126.31(18)
C56 N11 C53 109.4(2)
C56 N11 Fe2 117.20(17)
C53 N11 Fe2 131.96(18)
O6 N12 Fe2 177.9(2)
O7 N13 O8 123.2(2)
O7 N13 C40 118.7(2)
O8 N13 C40 118.0(2)
O9 N14 O10 124.3(2)
O9 N14 C54 118.3(2)
O10 N14 C54 117.4(2)
N1 C1 C2 109.7(2)
N1 C1 C19 112.5(2)
C2 C1 C19 137.7(3)
C3 C2 C1 105.5(2)
C3 C2 H2 127.2
C1 C2 H2 127.2
C2 C3 C4 110.1(2)
C2 C3 N6 120.4(2)
C4 C3 N6 129.3(2)
N1 C4 C5 119.2(2)
N1 C4 C3 104.8(2)
C5 C4 C3 135.4(2)
C4 C5 C6 121.7(2)
C4 C5 C20 123.3(2)
C6 C5 C20 114.9(2)
N2 C6 C5 126.1(2)
N2 C6 C7 109.0(2)
C5 C6 C7 124.7(2)
C8 C7 C6 107.3(2)
C8 C7 H7 126.4
C6 C7 H7 126.4
C7 C8 C9 107.8(2)
C7 C8 H8 126.1
C9 C8 H8 126.1
N2 C9 C10 124.5(2)
N2 C9 C8 109.2(2)
C10 C9 C8 126.3(2)
C11 C10 C9 124.1(2)
C11 C10 C26 117.3(2)
C9 C10 C26 118.6(2)
C11 C10 Fe1 62.41(14)
C9 C10 Fe1 62.04(14)
C26 C10 Fe1 175.25(17)
N3 C11 C10 123.8(2)
N3 C11 C12 109.4(2)
C10 C11 C12 126.7(2)
C13 C12 C11 107.2(2)
C13 C12 H12 126.4
C11 C12 H12 126.4
C12 C13 C14 108.0(2)
C12 C13 H13 126.0
C14 C13 H13 126.0
N3 C14 C15 126.0(2)
N3 C14 C13 108.6(2)
C15 C14 C13 125.3(2)
C16 C15 C14 121.7(2)
C16 C15 C32 120.1(2)
C14 C15 C32 118.1(2)
N4 C16 C15 120.5(2)
N4 C16 C17 105.4(2)
C15 C16 C17 133.8(2)
C18 C17 C16 110.2(2)
C18 C17 N7 124.4(2)
C16 C17 N7 125.4(2)
C17 C18 C19 105.4(2)
C17 C18 H18 127.3
C19 C18 H18 127.3
N4 C19 C18 109.8(2)
N4 C19 C1 111.8(2)
C18 C19 C1 138.5(3)
C25 C20 C21 119.5(2)
C25 C20 C5 121.0(2)
C21 C20 C5 119.4(2)
C22 C21 C20 120.1(3)
C22 C21 H21 119.9
C20 C21 H21 119.9
C23 C22 C21 120.4(3)
C23 C22 H22 119.8
C21 C22 H22 119.8
C22 C23 C24 119.7(3)
C22 C23 H23 120.1
C24 C23 H23 120.1
C23 C24 C25 120.4(3)
C23 C24 H24 119.8
C25 C24 H24 119.8
C20 C25 C24 119.9(3)
C20 C25 H25 120.1
C24 C25 H25 120.1
C27 C26 C31 119.6(3)
C27 C26 C10 120.3(2)
C31 C26 C10 120.1(2)
C26 C27 C28 120.0(3)
C26 C27 H27 120.0
C28 C27 H27 120.0
C29 C28 C27 120.5(3)
C29 C28 H28 119.8
C27 C28 H28 119.8
C30 C29 C28 119.2(3)
C30 C29 H29 120.4
C28 C29 H29 120.4
C29 C30 C31 121.2(3)
C29 C30 H30 119.4
C31 C30 H30 119.4
C30 C31 C26 119.6(3)
C30 C31 H31 120.2
C26 C31 H31 120.2
C37 C32 C33 118.4(2)
C37 C32 C15 120.7(2)
C33 C32 C15 120.9(2)
C32 C33 C34 120.7(3)
C32 C33 H33 119.7
C34 C33 H33 119.7
C35 C34 C33 120.5(3)
C35 C34 H34 119.7
C33 C34 H34 119.7
C36 C35 C34 119.2(3)
C36 C35 H35 120.4
C34 C35 H35 120.4
C35 C36 C37 120.6(3)
C35 C36 H36 119.7
C37 C36 H36 119.7
C32 C37 C36 120.5(3)
C32 C37 H37 119.8
C36 C37 H37 119.8
N8 C38 C39 110.0(2)
N8 C38 C56 111.9(2)
C39 C38 C56 138.1(3)
C40 C39 C38 105.3(2)
C40 C39 H39 127.4
C38 C39 H39 127.4
C39 C40 C41 109.9(2)
C39 C40 N13 121.6(2)
C41 C40 N13 128.2(2)
N8 C41 C42 120.3(2)
N8 C41 C40 105.4(2)
C42 C41 C40 134.3(2)
C41 C42 C43 121.9(2)
C41 C42 C57 121.4(2)
C43 C42 C57 116.6(2)
N9 C43 C42 125.4(2)
N9 C43 C44 108.9(2)
C42 C43 C44 125.6(2)
C45 C44 C43 107.7(2)
C45 C44 H44 126.2
C43 C44 H44 126.2
C44 C45 C46 107.4(2)
C44 C45 H45 126.3
C46 C45 H45 126.3
N9 C46 C47 124.5(2)
N9 C46 C45 109.6(2)
C47 C46 C45 125.9(2)
C48 C47 C46 123.5(2)
C48 C47 C63 118.6(2)
C46 C47 C63 117.8(2)
N10 C48 C47 124.4(2)
N10 C48 C49 109.3(2)
C47 C48 C49 126.2(3)
C50 C49 C48 107.3(2)
C50 C49 H49 126.3
C48 C49 H49 126.3
C49 C50 C51 107.8(2)
C49 C50 H50 126.1
C51 C50 H50 126.1
N10 C51 C52 126.0(2)
N10 C51 C50 108.8(2)
C52 C51 C50 124.9(2)
C53 C52 C51 121.9(2)
C53 C52 C69 121.0(2)
C51 C52 C69 117.1(2)
N11 C53 C52 120.6(2)
N11 C53 C54 105.4(2)
C52 C53 C54 133.8(2)
C55 C54 C53 110.4(2)
C55 C54 N14 123.4(2)
C53 C54 N14 126.1(2)
C54 C55 C56 104.9(2)
C54 C55 H55 127.5
C56 C55 H55 127.5
N11 C56 C55 109.8(2)
N11 C56 C38 111.7(2)
C55 C56 C38 138.4(3)
C62 C57 C58 118.9(2)
C62 C57 C42 121.9(2)
C58 C57 C42 119.1(2)
C57 C58 C59 120.0(3)
C57 C58 H58 120.0
C59 C58 H58 120.0
C60 C59 C58 120.3(3)
C60 C59 H59 119.8
C58 C59 H59 119.8
C61 C60 C59 119.9(3)
C61 C60 H60 120.1
C59 C60 H60 120.1
C60 C61 C62 120.2(3)
C60 C61 H61 119.9
C62 C61 H61 119.9
C57 C62 C61 120.6(3)
C57 C62 H62 119.7
C61 C62 H62 119.7
C64 C63 C68 119.1(3)
C64 C63 C47 120.2(2)
C68 C63 C47 120.7(2)
C63 C64 C65 120.1(3)
C63 C64 H64 119.9
C65 C64 H64 119.9
C66 C65 C64 120.0(3)
C66 C65 H65 120.0
C64 C65 H65 120.0
C67 C66 C65 119.9(3)
C67 C66 H66 120.0
C65 C66 H66 120.0
C66 C67 C68 120.1(3)
C66 C67 H67 119.9
C68 C67 H67 119.9
C67 C68 C63 120.6(3)
C67 C68 H68 119.7
C63 C68 H68 119.7
C74 C69 C70 119.0(2)
C74 C69 C52 119.9(2)
C70 C69 C52 121.1(2)
C69 C70 C71 119.6(3)
C69 C70 H70 120.2
C71 C70 H70 120.2
C72 C71 C70 120.5(3)
C72 C71 H71 119.8
C70 C71 H71 119.8
C73 C72 C71 119.5(3)
C73 C72 H72 120.2
C71 C72 H72 120.2
C72 C73 C74 120.6(3)
C72 C73 H73 119.7
C74 C73 H73 119.7
C69 C74 C73 120.7(3)
C69 C74 H74 119.7
C73 C74 H74 119.7

loop_
_geom_bond_atom_site_label_1
_geom_bond_atom_site_label_2
_geom_bond_distance
_geom_bond_site_symmetry_2
Fe1 N5 1.651(2) .
Fe1 N4 1.905(2) .
Fe1 N1 1.912(2) .
Fe1 N2 1.913(2) .
Fe1 N3 1.931(2) .
Fe1 C10 3.330(3) .
Fe2 N12 1.652(2) .
Fe2 N8 1.903(2) .
Fe2 N11 1.912(2) .
Fe2 N9 1.917(2) .
Fe2 N10 1.924(2) .
O1 N5 1.165(3) .
O1 O6 2.897(3) 2_656
O2 N6 1.224(3) .
O3 N6 1.231(3) .
O4 N7 1.208(3) .
O5 N7 1.209(3) .
O6 N12 1.160(3) .
O7 N13 1.205(3) .
O8 N13 1.259(3) .
O9 N14 1.216(3) .
O10 N14 1.232(3) .
N1 C1 1.367(3) .
N1 C4 1.384(3) .
N2 C6 1.385(3) .
N2 C9 1.386(3) .
N3 C11 1.383(3) .
N3 C14 1.387(3) .
N4 C19 1.359(3) .
N4 C16 1.383(3) .
N6 C3 1.448(3) .
N7 C17 1.462(3) .
N8 C38 1.372(3) .
N8 C41 1.378(3) .
N9 C46 1.386(3) .
N9 C43 1.393(3) .
N10 C48 1.379(3) .
N10 C51 1.389(3) .
N11 C56 1.362(3) .
N11 C53 1.384(3) .
N13 C40 1.446(3) .
N14 C54 1.456(3) .
C1 C2 1.408(3) .
C1 C19 1.424(3) .
C2 C3 1.377(4) .
C2 H2 0.9500 .
C3 C4 1.441(4) .
C4 C5 1.402(4) .
C5 C6 1.420(3) .
C5 C20 1.490(3) .
C6 C7 1.439(3) .
C7 C8 1.359(4) .
C7 H7 0.9500 .
C8 C9 1.428(3) .
C8 H8 0.9500 .
C9 C10 1.405(3) .
C10 C11 1.403(3) .
C10 C26 1.498(4) .
C11 C12 1.432(3) .
C12 C13 1.355(4) .
C12 H12 0.9500 .
C13 C14 1.436(3) .
C13 H13 0.9500 .
C14 C15 1.404(4) .
C15 C16 1.394(4) .
C15 C32 1.492(3) .
C16 C17 1.427(4) .
C17 C18 1.367(4) .
C18 C19 1.412(4) .
C18 H18 0.9500 .
C20 C25 1.384(3) .
C20 C21 1.397(4) .
C21 C22 1.388(4) .
C21 H21 0.9500 .
C22 C23 1.374(4) .
C22 H22 0.9500 .
C23 C24 1.390(4) .
C23 H23 0.9500 .
C24 C25 1.393(4) .
C24 H24 0.9500 .
C25 H25 0.9500 .
C26 C27 1.385(4) .
C26 C31 1.393(4) .
C27 C28 1.394(4) .
C27 H27 0.9500 .
C28 C29 1.384(4) .
C28 H28 0.9500 .
C29 C30 1.376(4) .
C29 H29 0.9500 .
C30 C31 1.387(4) .
C30 H30 0.9500 .
C31 H31 0.9500 .
C32 C37 1.377(4) .
C32 C33 1.380(4) .
C33 C34 1.392(4) .
C33 H33 0.9500 .
C34 C35 1.370(4) .
C34 H34 0.9500 .
C35 C36 1.363(4) .
C35 H35 0.9500 .
C36 C37 1.398(4) .
C36 H36 0.9500 .
C37 H37 0.9500 .
C38 C39 1.400(4) .
C38 C56 1.431(3) .
C39 C40 1.389(4) .
C39 H39 0.9500 .
C40 C41 1.432(4) .
C41 C42 1.397(4) .
C42 C43 1.414(4) .
C42 C57 1.494(3) .
C43 C44 1.440(4) .
C44 C45 1.357(4) .
C44 H44 0.9500 .
C45 C46 1.435(4) .
C45 H45 0.9500 .
C46 C47 1.407(4) .
C47 C48 1.400(3) .
C47 C63 1.491(4) .
C48 C49 1.437(3) .
C49 C50 1.357(4) .
C49 H49 0.9500 .
C50 C51 1.435(4) .
C50 H50 0.9500 .
C51 C52 1.411(4) .
C52 C53 1.396(4) .
C52 C69 1.489(3) .
C53 C54 1.433(4) .
C54 C55 1.374(4) .
C55 C56 1.425(4) .
C55 H55 0.9500 .
C57 C62 1.388(4) .
C57 C58 1.389(4) .
C58 C59 1.390(4) .
C58 H58 0.9500 .
C59 C60 1.389(4) .
C59 H59 0.9500 .
C60 C61 1.362(4) .
C60 H60 0.9500 .
C61 C62 1.392(4) .
C61 H61 0.9500 .
C62 H62 0.9500 .
C63 C64 1.382(4) .
C63 C68 1.390(4) .
C64 C65 1.400(4) .
C64 H64 0.9500 .
C65 C66 1.384(4) .
C65 H65 0.9500 .
C66 C67 1.373(4) .
C66 H66 0.9500 .
C67 C68 1.389(4) .
C67 H67 0.9500 .
C68 H68 0.9500 .
C69 C74 1.383(4) .
C69 C70 1.395(4) .
C70 C71 1.398(4) .
C70 H70 0.9500 .
C71 C72 1.381(4) .
C71 H71 0.9500 .
C72 C73 1.369(4) .
C72 H72 0.9500 .
C73 C74 1.386(4) .
C73 H73 0.9500 .
C74 H74 0.9500 .

loop_
_geom_torsion_atom_site_label_1
_geom_torsion_atom_site_label_2
_geom_torsion_atom_site_label_3
_geom_torsion_atom_site_label_4
_geom_torsion
N5 Fe1 N1 C1 -89.9(2)
N4 Fe1 N1 C1 11.75(19)
N2 Fe1 N1 C1 165.9(2)
N3 Fe1 N1 C1 75.4(3)
C10 Fe1 N1 C1 151.08(16)
N5 Fe1 N1 C4 75.8(2)
N4 Fe1 N1 C4 177.5(2)
N2 Fe1 N1 C4 -28.4(2)
N3 Fe1 N1 C4 -118.9(3)
C10 Fe1 N1 C4 -43.2(3)
N5 Fe1 N2 C6 -80.6(2)
N4 Fe1 N2 C6 86.8(3)
N1 Fe1 N2 C6 23.6(2)
N3 Fe1 N2 C6 175.7(2)
C10 Fe1 N2 C6 -171.2(3)
N5 Fe1 N2 C9 86.0(2)
N4 Fe1 N2 C9 -106.7(2)
N1 Fe1 N2 C9 -169.8(2)
N3 Fe1 N2 C9 -17.7(2)
C10 Fe1 N2 C9 -4.67(17)
N5 Fe1 N3 C11 -84.3(2)
N4 Fe1 N3 C11 172.4(2)
N1 Fe1 N3 C11 110.3(2)
N2 Fe1 N3 C11 21.2(2)
C10 Fe1 N3 C11 8.05(17)
N5 Fe1 N3 C14 78.8(2)
N4 Fe1 N3 C14 -24.6(2)
N1 Fe1 N3 C14 -86.6(3)
N2 Fe1 N3 C14 -175.8(2)
C10 Fe1 N3 C14 171.1(3)
N5 Fe1 N4 C19 90.2(2)
N1 Fe1 N4 C19 -12.39(19)
N2 Fe1 N4 C19 -77.2(3)
N3 Fe1 N4 C19 -167.6(2)
C10 Fe1 N4 C19 -152.17(16)
N5 Fe1 N4 C16 -76.4(2)
N1 Fe1 N4 C16 -179.0(2)
N2 Fe1 N4 C16 116.2(3)
N3 Fe1 N4 C16 25.8(2)
C10 Fe1 N4 C16 41.2(3)
N12 Fe2 N8 C38 -90.1(2)
N11 Fe2 N8 C38 12.63(19)
N9 Fe2 N8 C38 166.3(2)
N10 Fe2 N8 C38 75.5(3)
N12 Fe2 N8 C41 81.1(2)
N11 Fe2 N8 C41 -176.2(2)
N9 Fe2 N8 C41 -22.5(2)
N10 Fe2 N8 C41 -113.3(3)
N12 Fe2 N9 C46 83.3(2)
N8 Fe2 N9 C46 -174.5(2)
N11 Fe2 N9 C46 -110.4(2)
N10 Fe2 N9 C46 -20.7(2)
N12 Fe2 N9 C43 -77.1(2)
N8 Fe2 N9 C43 25.0(2)
N11 Fe2 N9 C43 89.1(3)
N10 Fe2 N9 C43 178.9(2)
N12 Fe2 N10 C48 -85.2(2)
N8 Fe2 N10 C48 109.2(3)
N11 Fe2 N10 C48 170.5(2)
N9 Fe2 N10 C48 19.6(2)
N12 Fe2 N10 C51 81.5(2)
N8 Fe2 N10 C51 -84.1(3)
N11 Fe2 N10 C51 -22.8(2)
N9 Fe2 N10 C51 -173.8(2)
N12 Fe2 N11 C56 86.6(2)
N8 Fe2 N11 C56 -13.67(19)
N9 Fe2 N11 C56 -79.6(3)
N10 Fe2 N11 C56 -170.55(19)
N12 Fe2 N11 C53 -78.0(2)
N8 Fe2 N11 C53 -178.2(2)
N9 Fe2 N11 C53 115.8(3)
N10 Fe2 N11 C53 24.9(2)
C4 N1 C1 C2 1.7(3)
Fe1 N1 C1 C2 170.57(18)
C4 N1 C1 C19 -178.2(2)
Fe1 N1 C1 C19 -9.3(3)
N1 C1 C2 C3 -2.5(3)
C19 C1 C2 C3 177.3(3)
C1 C2 C3 C4 2.4(3)
C1 C2 C3 N6 -173.6(2)
O2 N6 C3 C2 -30.9(4)
O3 N6 C3 C2 144.3(3)
O2 N6 C3 C4 154.0(3)
O3 N6 C3 C4 -30.8(4)
C1 N1 C4 C5 -173.6(2)
Fe1 N1 C4 C5 19.9(4)
C1 N1 C4 C3 -0.2(3)
Fe1 N1 C4 C3 -166.64(18)
C2 C3 C4 N1 -1.4(3)
N6 C3 C4 N1 174.1(3)
C2 C3 C4 C5 170.4(3)
N6 C3 C4 C5 -14.1(5)
N1 C4 C5 C6 2.2(4)
C3 C4 C5 C6 -168.8(3)
N1 C4 C5 C20 178.3(2)
C3 C4 C5 C20 7.3(5)
C9 N2 C6 C5 177.3(2)
Fe1 N2 C6 C5 -14.0(4)
C9 N2 C6 C7 2.1(3)
Fe1 N2 C6 C7 170.68(17)
C4 C5 C6 N2 -4.3(4)
C20 C5 C6 N2 179.3(2)
C4 C5 C6 C7 170.2(2)
C20 C5 C6 C7 -6.2(4)
N2 C6 C7 C8 -1.3(3)
C5 C6 C7 C8 -176.7(3)
C6 C7 C8 C9 0.1(3)
C6 N2 C9 C10 178.6(2)
Fe1 N2 C9 C10 9.9(4)
C6 N2 C9 C8 -2.0(3)
Fe1 N2 C9 C8 -170.76(17)
C7 C8 C9 N2 1.2(3)
C7 C8 C9 C10 -179.5(3)
N2 C9 C10 C11 1.7(4)
C8 C9 C10 C11 -177.5(3)
N2 C9 C10 C26 -179.9(2)
C8 C9 C10 C26 0.9(4)
N2 C9 C10 Fe1 -5.21(19)
C8 C9 C10 Fe1 175.6(3)
N5 Fe1 C10 C11 90.43(17)
N4 Fe1 C10 C11 -28.6(2)
N1 Fe1 C10 C11 -148.95(16)
N2 Fe1 C10 C11 -169.3(2)
N3 Fe1 C10 C11 -7.30(16)
N5 Fe1 C10 C9 -96.05(17)
N4 Fe1 C10 C9 144.95(16)
N1 Fe1 C10 C9 24.6(2)
N2 Fe1 C10 C9 4.24(16)
N3 Fe1 C10 C9 166.2(2)
C14 N3 C11 C10 177.2(2)
Fe1 N3 C11 C10 -17.0(4)
C14 N3 C11 C12 0.3(3)
Fe1 N3 C11 C12 166.05(17)
C9 C10 C11 N3 2.1(4)
C26 C10 C11 N3 -176.4(2)
Fe1 C10 C11 N3 8.97(19)
C9 C10 C11 C12 178.5(3)
C26 C10 C11 C12 0.0(4)
Fe1 C10 C11 C12 -174.6(3)
N3 C11 C12 C13 -0.5(3)
C10 C11 C12 C13 -177.4(3)
C11 C12 C13 C14 0.5(3)
C11 N3 C14 C15 -176.5(2)
Fe1 N3 C14 C15 17.9(4)
C11 N3 C14 C13 0.0(3)
Fe1 N3 C14 C13 -165.58(17)
C12 C13 C14 N3 -0.4(3)
C12 C13 C14 C15 176.2(3)
N3 C14 C15 C16 0.5(4)
C13 C14 C15 C16 -175.5(2)
N3 C14 C15 C32 179.2(2)
C13 C14 C15 C32 3.2(4)
C19 N4 C16 C15 175.4(2)
Fe1 N4 C16 C15 -17.1(4)
C19 N4 C16 C17 0.0(3)
Fe1 N4 C16 C17 167.44(19)
C14 C15 C16 N4 -1.7(4)
C32 C15 C16 N4 179.6(2)
C14 C15 C16 C17 172.2(3)
C32 C15 C16 C17 -6.5(5)
N4 C16 C17 C18 0.0(3)
C15 C16 C17 C18 -174.5(3)
N4 C16 C17 N7 -178.4(3)
C15 C16 C17 N7 7.1(5)
O4 N7 C17 C18 87.4(4)
O5 N7 C17 C18 -95.2(4)
O4 N7 C17 C16 -94.4(4)
O5 N7 C17 C16 83.0(4)
C16 C17 C18 C19 0.0(3)
N7 C17 C18 C19 178.4(3)
C16 N4 C19 C18 0.0(3)
Fe1 N4 C19 C18 -169.55(18)
C16 N4 C19 C1 -179.8(2)
Fe1 N4 C19 C1 10.6(3)
C17 C18 C19 N4 0.0(3)
C17 C18 C19 C1 179.7(3)
N1 C1 C19 N4 -0.8(3)
C2 C1 C19 N4 179.4(3)
N1 C1 C19 C18 179.5(3)
C2 C1 C19 C18 -0.3(6)
C4 C5 C20 C25 -64.5(4)
C6 C5 C20 C25 111.9(3)
C4 C5 C20 C21 118.9(3)
C6 C5 C20 C21 -64.8(3)
C25 C20 C21 C22 -1.0(4)
C5 C20 C21 C22 175.7(3)
C20 C21 C22 C23 -1.2(5)
C21 C22 C23 C24 2.2(5)
C22 C23 C24 C25 -1.1(5)
C21 C20 C25 C24 2.1(4)
C5 C20 C25 C24 -174.6(3)
C23 C24 C25 C20 -1.1(4)
C11 C10 C26 C27 103.6(3)
C9 C10 C26 C27 -74.9(3)
C11 C10 C26 C31 -74.4(3)
C9 C10 C26 C31 107.1(3)
C31 C26 C27 C28 1.1(4)
C10 C26 C27 C28 -177.0(2)
C26 C27 C28 C29 -1.1(4)
C27 C28 C29 C30 0.1(4)
C28 C29 C30 C31 0.8(4)
C29 C30 C31 C26 -0.8(5)
C27 C26 C31 C30 -0.1(4)
C10 C26 C31 C30 177.9(3)
C16 C15 C32 C37 -85.1(4)
C14 C15 C32 C37 96.2(3)
C16 C15 C32 C33 95.4(3)
C14 C15 C32 C33 -83.3(3)
C37 C32 C33 C34 1.9(5)
C15 C32 C33 C34 -178.5(3)
C32 C33 C34 C35 -2.6(5)
C33 C34 C35 C36 0.5(5)
C34 C35 C36 C37 2.3(5)
C33 C32 C37 C36 0.8(5)
C15 C32 C37 C36 -178.7(3)
C35 C36 C37 C32 -2.9(5)
C41 N8 C38 C39 -0.4(3)
Fe2 N8 C38 C39 172.81(17)
C41 N8 C38 C56 177.3(2)
Fe2 N8 C38 C56 -9.6(3)
N8 C38 C39 C40 0.4(3)
C56 C38 C39 C40 -176.3(3)
C38 C39 C40 C41 -0.3(3)
C38 C39 C40 N13 174.5(2)
O7 N13 C40 C39 41.0(4)
O8 N13 C40 C39 -135.3(3)
O7 N13 C40 C41 -145.2(3)
O8 N13 C40 C41 38.6(4)
C38 N8 C41 C42 -177.5(2)
Fe2 N8 C41 C42 10.8(4)
C38 N8 C41 C40 0.1(3)
Fe2 N8 C41 C40 -171.55(18)
C39 C40 C41 N8 0.1(3)
N13 C40 C41 N8 -174.3(3)
C39 C40 C41 C42 177.3(3)
N13 C40 C41 C42 2.9(5)
N8 C41 C42 C43 6.5(4)
C40 C41 C42 C43 -170.4(3)
N8 C41 C42 C57 -172.2(2)
C40 C41 C42 C57 10.9(5)
C46 N9 C43 C42 177.4(2)
Fe2 N9 C43 C42 -19.2(4)
C46 N9 C43 C44 0.3(3)
Fe2 N9 C43 C44 163.70(17)
C41 C42 C43 N9 -1.8(4)
C57 C42 C43 N9 177.0(2)
C41 C42 C43 C44 174.9(3)
C57 C42 C43 C44 -6.3(4)
N9 C43 C44 C45 1.1(3)
C42 C43 C44 C45 -176.0(3)
C43 C44 C45 C46 -2.0(3)
C43 N9 C46 C47 179.1(2)
Fe2 N9 C46 C47 15.5(4)
C43 N9 C46 C45 -1.5(3)
Fe2 N9 C46 C45 -165.11(18)
C44 C45 C46 N9 2.3(3)
C44 C45 C46 C47 -178.4(3)
N9 C46 C47 C48 -1.3(4)
C45 C46 C47 C48 179.4(3)
N9 C46 C47 C63 177.0(2)
C45 C46 C47 C63 -2.3(4)
C51 N10 C48 C47 178.4(2)
Fe2 N10 C48 C47 -12.8(4)
C51 N10 C48 C49 0.9(3)
Fe2 N10 C48 C49 169.72(17)
C46 C47 C48 N10 -0.1(4)
C63 C47 C48 N10 -178.4(2)
C46 C47 C48 C49 176.9(3)
C63 C47 C48 C49 -1.4(4)
N10 C48 C49 C50 -0.7(3)
C47 C48 C49 C50 -178.1(3)
C48 C49 C50 C51 0.2(3)
C48 N10 C51 C52 -174.8(2)
Fe2 N10 C51 C52 16.5(4)
C48 N10 C51 C50 -0.8(3)
Fe2 N10 C51 C50 -169.56(17)
C49 C50 C51 N10 0.4(3)
C49 C50 C51 C52 174.4(3)
N10 C51 C52 C53 -0.2(4)
C50 C51 C52 C53 -173.2(2)
N10 C51 C52 C69 178.2(2)
C50 C51 C52 C69 5.2(4)
C56 N11 C53 C52 176.9(2)
Fe2 N11 C53 C52 -17.6(4)
C56 N11 C53 C54 0.9(3)
Fe2 N11 C53 C54 166.41(18)
C51 C52 C53 N11 0.0(4)
C69 C52 C53 N11 -178.3(2)
C51 C52 C53 C54 174.6(3)
C69 C52 C53 C54 -3.7(5)
N11 C53 C54 C55 0.3(3)
C52 C53 C54 C55 -174.9(3)
N11 C53 C54 N14 -175.9(2)
C52 C53 C54 N14 9.0(5)
O9 N14 C54 C55 59.7(4)
O10 N14 C54 C55 -119.0(3)
O9 N14 C54 C53 -124.6(3)
O10 N14 C54 C53 56.7(4)
C53 C54 C55 C56 -1.3(3)
N14 C54 C55 C56 175.0(2)
C53 N11 C56 C55 -1.8(3)
Fe2 N11 C56 C55 -169.67(17)
C53 N11 C56 C38 180.0(2)
Fe2 N11 C56 C38 12.1(3)
C54 C55 C56 N11 1.9(3)
C54 C55 C56 C38 179.4(3)
N8 C38 C56 N11 -1.6(3)
C39 C38 C56 N11 175.1(3)
N8 C38 C56 C55 -179.1(3)
C39 C38 C56 C55 -2.4(6)
C41 C42 C57 C62 -119.9(3)
C43 C42 C57 C62 61.3(3)
C41 C42 C57 C58 64.3(4)
C43 C42 C57 C58 -114.5(3)
C62 C57 C58 C59 0.5(4)
C42 C57 C58 C59 176.5(3)
C57 C58 C59 C60 0.0(5)
C58 C59 C60 C61 0.3(5)
C59 C60 C61 C62 -1.0(5)
C58 C57 C62 C61 -1.2(4)
C42 C57 C62 C61 -177.1(3)
C60 C61 C62 C57 1.4(5)
C48 C47 C63 C64 105.1(3)
C46 C47 C63 C64 -73.3(3)
C48 C47 C63 C68 -74.7(4)
C46 C47 C63 C68 106.9(3)
C68 C63 C64 C65 1.1(4)
C47 C63 C64 C65 -178.8(3)
C63 C64 C65 C66 -0.9(5)
C64 C65 C66 C67 0.3(5)
C65 C66 C67 C68 0.1(5)
C66 C67 C68 C63 0.0(5)
C64 C63 C68 C67 -0.6(5)
C47 C63 C68 C67 179.2(3)
C53 C52 C69 C74 -108.1(3)
C51 C52 C69 C74 73.5(3)
C53 C52 C69 C70 72.0(4)
C51 C52 C69 C70 -106.4(3)
C74 C69 C70 C71 -4.0(4)
C52 C69 C70 C71 175.9(3)
C69 C70 C71 C72 1.6(5)
C70 C71 C72 C73 1.8(5)
C71 C72 C73 C74 -2.8(5)
C70 C69 C74 C73 3.1(4)
C52 C69 C74 C73 -176.8(3)
C72 C73 C74 C69 0.3(5)
C2 C3 N6 O3 144.3(3)
C16 C17 N7 O5 83.0(4)
C39 C40 N13 O7 41.0(4)
C53 C54 N14 O10 56.7(4)
